data_1521700
loop_
_publ_author_name
'Onodera, A.'
'Kubo, T.'
'Yoshio, K.'
'Kojima, S.'
'Yamashita, H.'
'Takama, T.'

_publ_section_title
;
 Crystal structure of high-temperature paraelectric phase in bi-layered
 perovskite Sr0.85 Bi2.1 Ta2 O9
;
_journal_name_full 'Japanese Journal of Applied Physics, Part 1'
_journal_page_first 5711
_journal_page_last 5715
_journal_volume 39
_journal_year 2000
_chemical_formula_sum 'Bi2.1 O9 Sr0.85 Ta2'
_chemical_name_systematic 'Sr0.85 Bi2.1 Ta2 O9'
_space_group_IT_number 36
_symmetry_space_group_name_Hall 'A -2 2a'
_symmetry_space_group_name_H-M 'A 21 a m'
_cell_angle_alpha 90
_cell_angle_beta 90
_cell_angle_gamma 90
_cell_formula_units_Z 4
_cell_length_a 5.554
_cell_length_b 5.551
_cell_length_c 25.144
_cell_volume 775.196
_citation_journal_id_ASTM JAPNDE
_cod_data_source_file Onodera_JAPNDE_2000_1456.cif
_cod_data_source_block Bi2.1O9Sr0.85Ta2
_cod_original_cell_volume 775.1959
_cod_original_sg_symbol_Hall 'C 2c -2 (z,y,-x)'
_cod_database_code 1521700

loop_
_symmetry_equiv_pos_as_xyz
x,y,z
x+1/2,-y,-z
x,y,-z
x+1/2,-y,z
x,y+1/2,z+1/2
x+1/2,-y+1/2,-z+1/2
x,y+1/2,-z+1/2
x+1/2,-y+1/2,z+1/2

loop_
_atom_site_label
_atom_site_type_symbol
_atom_site_fract_x
_atom_site_fract_y
_atom_site_fract_z
_atom_site_occupancy
_atom_site_U_iso_or_equiv
Sr1 Sr+2 0 0.2663 0 0.85 0.0
O3 O-2 0.7367 0.99 0.2491 1 0.0
O4 O-2 0.7591 0.9816 0.0638 1 0.0
Bi2 Bi+3 0.4684 0.7706 0.2007 1 0.0
O1 O-2 0.5274 0.272 0 1 0.0
Bi1 Bi+3 0 0.2663 0 0.1 0.0
O5 O-2 0.7823 0.9852 0.5842 1 0.0
Ta1 Ta+5 0.5253 0.749 0.415 1 0.0
O2 O-2 0.495 0.701 0.339 1 0.0
